data_1557305
loop_
_publ_author_name
'Soundararajan, Krishnan'
'Sethuraman, Velusamy'
'Thanigaimani, Kaliyaperumal'

_publ_section_title
;
 (3<i>S</i>,5<i>R</i>,6<i>S</i>)-Diphenylmethyl 1-oxo-6-bromopenicillanate
;
_journal_coeditor_code IS4040
_journal_issue 2
_journal_name_full IUCrData
_journal_page_first x200143
_journal_paper_doi 10.1107/S2414314620001431
_journal_volume 5
_journal_year 2020
_chemical_absolute_configuration ad
_chemical_formula_iupac 'C21 H20 Br N O4 S'
_chemical_formula_moiety 'C21 H20 Br N O4 S'
_chemical_formula_sum 'C21 H20 Br N O4 S'
_chemical_formula_weight 462.35
_chemical_name_systematic
;
(3<i>S</i>,5<i>R</i>,6<i>S</i>)-Diphenylmethyl 1-oxo-6-bromopenicillanate
;
_space_group_IT_number 76
_space_group_name_Hall 'P 4w'
_space_group_name_H-M_alt 'P 41'
_symmetry_cell_setting tetragonal
_symmetry_space_group_name_Hall 'P 4w'
_symmetry_space_group_name_H-M 'P 41'
_atom_sites_solution_hydrogens geom
_atom_sites_solution_primary direct
_atom_sites_solution_secondary difmap
_audit_creation_method SHELXL-97
_cell_angle_alpha 90.00
_cell_angle_beta 90.00
_cell_angle_gamma 90.00
_cell_formula_units_Z 4
_cell_length_a 11.076(2)
_cell_length_b 11.076(2)
_cell_length_c 16.478(3)
_cell_measurement_reflns_used 5313
_cell_measurement_temperature 293(2)
_cell_measurement_theta_max 20.71
_cell_measurement_theta_min 2.21
_cell_volume 2021.5(6)
_computing_cell_refinement
;
APEX2 (Bruker, 2004)
;
_computing_data_collection
;
APEX2 (Bruker, 2004)
;
_computing_data_reduction
;
SAINT (Bruker, 2004)
;
_computing_molecular_graphics
;
ORTEP-3 (Farrugia, 2012)
;
_computing_publication_material
;
SHELXL2014 (Sheldrick, 2015)
;
_computing_structure_refinement
;
SHELXL2014 (Sheldrick, 2015)
;
_computing_structure_solution
;
SIR92 (Altomare <i>et al.</i>,  1993)
;
_diffrn_ambient_temperature 293(2)
_diffrn_measured_fraction_theta_full 0.998
_diffrn_measured_fraction_theta_max 0.998
_diffrn_measurement_device_type 'Bruker Kappa APEXII CCD'
_diffrn_measurement_method '\w and \f scan'
_diffrn_radiation_monochromator graphite
_diffrn_radiation_source 'fine-focus sealed tube'
_diffrn_radiation_type MoK\a
_diffrn_radiation_wavelength 0.71073
_diffrn_reflns_av_R_equivalents 0.0720
_diffrn_reflns_av_sigmaI/netI 0.0777
_diffrn_reflns_limit_h_max 13
_diffrn_reflns_limit_h_min -13
_diffrn_reflns_limit_k_max 13
_diffrn_reflns_limit_k_min -13
_diffrn_reflns_limit_l_max 20
_diffrn_reflns_limit_l_min -20
_diffrn_reflns_number 20917
_diffrn_reflns_theta_full 26.12
_diffrn_reflns_theta_max 26.12
_diffrn_reflns_theta_min 2.22
_exptl_absorpt_coefficient_mu 2.164
_exptl_absorpt_correction_T_max 0.6715
_exptl_absorpt_correction_T_min 0.5629
_exptl_absorpt_correction_type multi-scan
_exptl_absorpt_process_details
;
(SADABS; Bruker, 2004)
;
_exptl_crystal_colour yellow
_exptl_crystal_density_diffrn 1.519
_exptl_crystal_density_method 'not measured'
_exptl_crystal_description block
_exptl_crystal_F_000 944
_exptl_crystal_size_max 0.30
_exptl_crystal_size_mid 0.25
_exptl_crystal_size_min 0.20
_refine_diff_density_max 0.196
_refine_diff_density_min -0.269
_refine_ls_abs_structure_details
;
Flack (1983)
;
_refine_ls_abs_structure_Flack 0.016(8)
_refine_ls_extinction_method none
_refine_ls_goodness_of_fit_ref 0.886
_refine_ls_hydrogen_treatment constr
_refine_ls_matrix_type full
_refine_ls_number_parameters 255
_refine_ls_number_reflns 4005
_refine_ls_number_restraints 1
_refine_ls_restrained_S_all 0.886
_refine_ls_R_factor_all 0.0828
_refine_ls_R_factor_gt 0.0328
_refine_ls_shift/su_max 0.000
_refine_ls_shift/su_mean 0.000
_refine_ls_structure_factor_coef Fsqd
_refine_ls_weighting_details 'calc w=1/[\s^2^(Fo^2^)+(0.0349P)^2^+0.0000P] where P=(Fo^2^+2Fc^2^)/3'
_refine_ls_weighting_scheme calc
_refine_ls_wR_factor_gt 0.0685
_refine_ls_wR_factor_ref 0.0834
_reflns_number_gt 2553
_reflns_number_total 4005
_reflns_threshold_expression 'I > 2\s(I)'
_cod_data_source_file is4040sup1.cif
_cod_data_source_block I
_cod_original_cell_volume 2021.4(7)
_cod_database_code 1557305

loop_
_symmetry_equiv_pos_as_xyz
'x, y, z'
'-x, -y, z+1/2'
'-y, x, z+1/4'
'y, -x, z+3/4'

loop_
_atom_site_type_symbol
_atom_site_label
_atom_site_fract_x
_atom_site_fract_y
_atom_site_fract_z
_atom_site_U_iso_or_equiv
_atom_site_adp_type
_atom_site_calc_flag
_atom_site_refinement_flags
_atom_site_occupancy
_atom_site_symmetry_multiplicity
Br Br1 0.00718(4) -0.08038(4) 0.19956(3) 0.07083(18) Uani d . 1 1
S S1 0.35274(8) 0.13083(9) 0.18370(7) 0.0532(3) Uani d . 1 1
O O1 0.3126(3) 0.1885(3) 0.10598(17) 0.0729(9) Uani d . 1 1
O O2 -0.0067(3) 0.2442(3) 0.16015(19) 0.0668(9) Uani d . 1 1
O O3 0.1395(2) 0.3262(2) 0.39477(18) 0.0509(7) Uani d . 1 1
O O4 0.2319(2) 0.4801(2) 0.33087(14) 0.0433(7) Uani d . 1 1
N N1 0.1482(2) 0.1911(2) 0.24983(18) 0.0340(7) Uani d . 1 1
C C2 0.3557(3) 0.2540(3) 0.2593(3) 0.0478(11) Uani d . 1 1
C C3 0.2217(3) 0.2991(3) 0.2603(2) 0.0355(9) Uani d . 1 1
H H3 0.2088 0.3525 0.2137 0.043 Uiso calc R 1 1
C C5 0.2117(3) 0.0786(3) 0.2304(2) 0.0393(10) Uani d . 1 1
H H5 0.2207 0.0213 0.2753 0.047 Uiso calc R 1 1
C C6 0.1117(3) 0.0491(3) 0.1688(2) 0.0433(10) Uani d . 1 1
H H6 0.1423 0.0410 0.1132 0.052 Uiso calc R 1 1
C C7 0.0661(3) 0.1762(3) 0.1875(3) 0.0429(9) Uani d . 1 1
C C8 0.3934(4) 0.1997(4) 0.3415(3) 0.0725(15) Uani d . 1 1
H H8A 0.4010 0.2630 0.3809 0.109 Uiso calc R 1 1
H H8B 0.4695 0.1591 0.3357 0.109 Uiso calc R 1 1
H H8C 0.3333 0.1431 0.3591 0.109 Uiso calc R 1 1
C C9 0.4420(4) 0.3490(4) 0.2290(4) 0.090(2) Uani d . 1 1
H H9A 0.4384 0.4183 0.2640 0.135 Uiso calc R 1 1
H H9B 0.4200 0.3722 0.1749 0.135 Uiso calc R 1 1
H H9C 0.5226 0.3172 0.2290 0.135 Uiso calc R 1 1
C C10 0.1903(3) 0.3669(3) 0.3367(2) 0.0385(9) Uani d . 1 1
C C11 0.2093(3) 0.5603(3) 0.4013(2) 0.0392(9) Uani d . 1 1
H H11 0.2150 0.5123 0.4511 0.047 Uiso calc R 1 1
C C12 0.0850(3) 0.6124(3) 0.3960(3) 0.0385(9) Uani d . 1 1
C C13 0.0227(4) 0.6223(4) 0.3241(3) 0.0489(11) Uani d . 1 1
H H13 0.0566 0.5940 0.2761 0.059 Uiso calc R 1 1
C C14 -0.0922(4) 0.6754(4) 0.3235(3) 0.0641(13) Uani d . 1 1
H H14 -0.1342 0.6831 0.2749 0.077 Uiso calc R 1 1
C C15 -0.1417(4) 0.7151(4) 0.3933(4) 0.0660(13) Uani d . 1 1
H H15 -0.2187 0.7483 0.3925 0.079 Uiso calc R 1 1
C C16 -0.0808(4) 0.7075(4) 0.4651(3) 0.0628(13) Uani d . 1 1
H H16 -0.1156 0.7363 0.5127 0.075 Uiso calc R 1 1
C C17 0.0334(4) 0.6563(3) 0.4664(3) 0.0508(11) Uani d . 1 1
H H17 0.0756 0.6515 0.5150 0.061 Uiso calc R 1 1
C C18 0.3106(3) 0.6508(3) 0.4006(2) 0.0370(9) Uani d . 1 1
C C19 0.3129(4) 0.7455(4) 0.3469(3) 0.0479(11) Uani d . 1 1
H H19 0.2509 0.7545 0.3094 0.057 Uiso calc R 1 1
C C20 0.4071(4) 0.8277(4) 0.3484(3) 0.0542(12) Uani d . 1 1
H H20 0.4083 0.8914 0.3116 0.065 Uiso calc R 1 1
C C21 0.4986(4) 0.8154(4) 0.4038(3) 0.0568(12) Uani d . 1 1
H H21 0.5617 0.8708 0.4047 0.068 Uiso calc R 1 1
C C22 0.4969(3) 0.7212(4) 0.4581(3) 0.0597(12) Uani d . 1 1
H H22 0.5587 0.7129 0.4959 0.072 Uiso calc R 1 1
C C23 0.4040(3) 0.6394(3) 0.4562(3) 0.0486(10) Uani d . 1 1
H H23 0.4036 0.5755 0.4928 0.058 Uiso calc R 1 1

loop_
_atom_site_aniso_label
_atom_site_aniso_U_11
_atom_site_aniso_U_22
_atom_site_aniso_U_33
_atom_site_aniso_U_12
_atom_site_aniso_U_13
_atom_site_aniso_U_23
Br1 0.0570(3) 0.0518(3) 0.1037(4) -0.0182(2) 0.0112(3) -0.0148(3)
S1 0.0352(5) 0.0467(6) 0.0777(9) -0.0011(4) 0.0143(6) -0.0181(6)
O1 0.075(2) 0.090(2) 0.054(2) -0.0136(18) 0.0229(18) -0.0001(18)
O2 0.0562(19) 0.0591(19) 0.085(2) 0.0144(16) -0.0230(16) 0.0023(17)
O3 0.0619(18) 0.0393(16) 0.0516(17) -0.0119(13) 0.0178(16) -0.0062(14)
O4 0.0485(15) 0.0305(14) 0.0509(17) -0.0064(12) 0.0093(13) -0.0076(12)
N1 0.0290(16) 0.0246(16) 0.0486(19) 0.0025(12) 0.0027(15) -0.0078(14)
C2 0.030(2) 0.043(2) 0.070(3) -0.0048(19) 0.012(2) -0.015(2)
C3 0.035(2) 0.0265(19) 0.046(2) -0.0021(16) 0.0077(18) -0.0008(17)
C5 0.039(2) 0.032(2) 0.047(3) 0.0025(17) 0.0037(18) -0.0097(17)
C6 0.043(2) 0.038(2) 0.049(3) -0.0055(17) 0.0026(19) -0.0081(19)
C7 0.042(2) 0.034(2) 0.053(3) -0.0004(17) -0.001(2) -0.002(2)
C8 0.052(3) 0.083(4) 0.082(4) 0.016(2) -0.023(3) -0.030(3)
C9 0.058(3) 0.061(3) 0.151(6) -0.027(3) 0.045(3) -0.033(3)
C10 0.033(2) 0.030(2) 0.053(3) -0.0017(17) 0.002(2) -0.009(2)
C11 0.048(2) 0.032(2) 0.038(2) -0.0027(17) 0.0054(19) -0.0052(18)
C12 0.039(2) 0.030(2) 0.046(2) -0.0059(16) 0.000(2) -0.0033(18)
C13 0.044(2) 0.047(2) 0.056(3) -0.0034(19) 0.000(2) -0.011(2)
C14 0.046(3) 0.063(3) 0.083(4) -0.006(2) -0.015(3) -0.010(3)
C15 0.047(3) 0.044(3) 0.107(4) 0.001(2) -0.001(3) -0.007(3)
C16 0.061(3) 0.049(3) 0.079(4) 0.010(2) 0.020(3) -0.010(3)
C17 0.061(3) 0.042(2) 0.049(3) 0.007(2) 0.005(2) -0.007(2)
C18 0.033(2) 0.032(2) 0.046(2) 0.0010(16) -0.0013(18) -0.0067(19)
C19 0.040(2) 0.048(3) 0.057(3) -0.0060(19) -0.006(2) 0.002(2)
C20 0.051(3) 0.045(2) 0.066(3) -0.008(2) 0.008(2) -0.002(2)
C21 0.039(2) 0.056(3) 0.075(3) -0.003(2) 0.003(2) -0.021(3)
C22 0.042(2) 0.053(3) 0.085(3) 0.004(2) -0.019(2) -0.009(3)
C23 0.043(2) 0.037(2) 0.065(3) 0.0060(17) -0.011(2) 0.001(2)

loop_
_atom_type_symbol
_atom_type_description
_atom_type_scat_dispersion_real
_atom_type_scat_dispersion_imag
_atom_type_scat_source
C C 0.0033 0.0016 'International Tables Vol C Tables 4.2.6.8 and 6.1.1.4'
H H 0.0000 0.0000 'International Tables Vol C Tables 4.2.6.8 and 6.1.1.4'
N N 0.0061 0.0033 'International Tables Vol C Tables 4.2.6.8 and 6.1.1.4'
O O 0.0106 0.0060 'International Tables Vol C Tables 4.2.6.8 and 6.1.1.4'
Br Br -0.2901 2.4595 'International Tables Vol C Tables 4.2.6.8 and 6.1.1.4'
S S 0.1246 0.1234 'International Tables Vol C Tables 4.2.6.8 and 6.1.1.4'

loop_
_geom_angle_atom_site_label_1
_geom_angle_atom_site_label_2
_geom_angle_atom_site_label_3
_geom_angle
O1 S1 C5 103.90(17)
O1 S1 C2 105.5(2)
C5 S1 C2 88.00(16)
C10 O4 C11 116.5(3)
C7 N1 C3 123.6(3)
C7 N1 C5 93.0(3)
C3 N1 C5 117.1(3)
C9 C2 C8 113.1(4)
C9 C2 C3 112.4(3)
C8 C2 C3 111.8(3)
C9 C2 S1 107.7(3)
C8 C2 S1 108.0(3)
C3 C2 S1 103.1(3)
N1 C3 C10 112.3(3)
N1 C3 C2 105.4(3)
C10 C3 C2 112.8(3)
N1 C3 H3 108.7
C10 C3 H3 108.7
C2 C3 H3 108.7
N1 C5 C6 88.8(3)
N1 C5 S1 103.4(2)
C6 C5 S1 113.8(3)
N1 C5 H5 115.7
C6 C5 H5 115.7
S1 C5 H5 115.7
C7 C6 C5 84.8(3)
C7 C6 Br1 115.9(3)
C5 C6 Br1 114.8(3)
C7 C6 H6 112.8
C5 C6 H6 112.8
Br1 C6 H6 112.8
O2 C7 N1 130.6(3)
O2 C7 C6 136.9(4)
N1 C7 C6 92.4(3)
C2 C8 H8A 109.5
C2 C8 H8B 109.5
H8A C8 H8B 109.5
C2 C8 H8C 109.5
H8A C8 H8C 109.5
H8B C8 H8C 109.5
C2 C9 H9A 109.5
C2 C9 H9B 109.5
H9A C9 H9B 109.5
C2 C9 H9C 109.5
H9A C9 H9C 109.5
H9B C9 H9C 109.5
O3 C10 O4 124.8(3)
O3 C10 C3 126.0(3)
O4 C10 C3 109.1(3)
O4 C11 C12 109.9(3)
O4 C11 C18 105.5(3)
C12 C11 C18 115.4(3)
O4 C11 H11 108.6
C12 C11 H11 108.6
C18 C11 H11 108.6
C13 C12 C17 119.2(4)
C13 C12 C11 122.9(4)
C17 C12 C11 117.9(4)
C12 C13 C14 119.7(4)
C12 C13 H13 120.1
C14 C13 H13 120.1
C15 C14 C13 120.0(4)
C15 C14 H14 120.0
C13 C14 H14 120.0
C14 C15 C16 121.3(4)
C14 C15 H15 119.4
C16 C15 H15 119.4
C15 C16 C17 119.3(4)
C15 C16 H16 120.4
C17 C16 H16 120.4
C12 C17 C16 120.6(4)
C12 C17 H17 119.7
C16 C17 H17 119.7
C19 C18 C23 118.8(4)
C19 C18 C11 121.8(3)
C23 C18 C11 119.4(3)
C18 C19 C20 120.4(4)
C18 C19 H19 119.8
C20 C19 H19 119.8
C21 C20 C19 120.2(4)
C21 C20 H20 119.9
C19 C20 H20 119.9
C20 C21 C22 119.9(4)
C20 C21 H21 120.0
C22 C21 H21 120.0
C23 C22 C21 119.8(4)
C23 C22 H22 120.1
C21 C22 H22 120.1
C22 C23 C18 120.9(4)
C22 C23 H23 119.5
C18 C23 H23 119.5

loop_
_geom_bond_atom_site_label_1
_geom_bond_atom_site_label_2
_geom_bond_distance
Br1 C6 1.912(4)
S1 O1 1.499(3)
S1 C5 1.835(4)
S1 C2 1.847(4)
O2 C7 1.191(4)
O3 C10 1.199(4)
O4 C10 1.338(4)
O4 C11 1.484(4)
N1 C7 1.382(5)
N1 C3 1.458(4)
N1 C5 1.466(4)
C2 C9 1.506(6)
C2 C8 1.540(6)
C2 C3 1.567(5)
C3 C10 1.505(5)
C3 H3 0.9800
C5 C6 1.537(5)
C5 H5 0.9800
C6 C7 1.528(5)
C6 H6 0.9800
C8 H8A 0.9600
C8 H8B 0.9600
C8 H8C 0.9600
C9 H9A 0.9600
C9 H9B 0.9600
C9 H9C 0.9600
C11 C12 1.495(5)
C11 C18 1.505(5)
C11 H11 0.9800
C12 C13 1.375(6)
C12 C17 1.382(5)
C13 C14 1.401(6)
C13 H13 0.9300
C14 C15 1.348(7)
C14 H14 0.9300
C15 C16 1.364(6)
C15 H15 0.9300
C16 C17 1.386(6)
C16 H16 0.9300
C17 H17 0.9300
C18 C19 1.372(5)
C18 C23 1.388(5)
C19 C20 1.385(6)
C19 H19 0.9300
C20 C21 1.371(6)
C20 H20 0.9300
C21 C22 1.374(6)
C21 H21 0.9300
C22 C23 1.371(5)
C22 H22 0.9300
C23 H23 0.9300

loop_
_geom_hbond_atom_site_label_D
_geom_hbond_atom_site_label_H
_geom_hbond_atom_site_label_A
_geom_hbond_site_symmetry_A
_geom_hbond_distance_DH
_geom_hbond_distance_HA
_geom_hbond_distance_DA
_geom_hbond_angle_DHA
_geom_hbond_publ_flag
C21 H21 O2 3_665 0.93 2.54 3.465(5) 171 yes
C22 H22 O1 2_665 0.93 2.55 3.375(5) 148 yes
C14 H14 Cg 4_464 0.93 2.68 3.533(5) 153 yes

loop_
_geom_torsion_atom_site_label_1
_geom_torsion_atom_site_label_2
_geom_torsion_atom_site_label_3
_geom_torsion_atom_site_label_4
_geom_torsion
O1 S1 C2 C9 -58.9(3)
C5 S1 C2 C9 -162.8(3)
O1 S1 C2 C8 178.6(3)
C5 S1 C2 C8 74.7(3)
O1 S1 C2 C3 60.1(3)
C5 S1 C2 C3 -43.8(3)
C7 N1 C3 C10 114.4(4)
C5 N1 C3 C10 -131.4(3)
C7 N1 C3 C2 -122.4(4)
C5 N1 C3 C2 -8.2(4)
C9 C2 C3 N1 152.1(4)
C8 C2 C3 N1 -79.5(4)
S1 C2 C3 N1 36.3(3)
C9 C2 C3 C10 -85.0(4)
C8 C2 C3 C10 43.4(4)
S1 C2 C3 C10 159.2(3)
C7 N1 C5 C6 -7.8(3)
C3 N1 C5 C6 -138.3(3)
C7 N1 C5 S1 106.4(2)
C3 N1 C5 S1 -24.1(4)
O1 S1 C5 N1 -66.7(3)
C2 S1 C5 N1 38.7(3)
O1 S1 C5 C6 28.0(3)
C2 S1 C5 C6 133.5(3)
N1 C5 C6 C7 7.1(3)
S1 C5 C6 C7 -97.1(3)
N1 C5 C6 Br1 -109.1(3)
S1 C5 C6 Br1 146.69(19)
C3 N1 C7 O2 -43.8(6)
C5 N1 C7 O2 -169.4(5)
C3 N1 C7 C6 133.5(3)
C5 N1 C7 C6 7.9(3)
C5 C6 C7 O2 169.5(5)
Br1 C6 C7 O2 -75.4(6)
C5 C6 C7 N1 -7.5(3)
Br1 C6 C7 N1 107.6(3)
C11 O4 C10 O3 -1.9(5)
C11 O4 C10 C3 -179.8(3)
N1 C3 C10 O3 20.8(5)
C2 C3 C10 O3 -98.2(4)
N1 C3 C10 O4 -161.3(3)
C2 C3 C10 O4 79.7(4)
C10 O4 C11 C12 -82.9(4)
C10 O4 C11 C18 152.0(3)
O4 C11 C12 C13 -23.0(5)
C18 C11 C12 C13 96.2(4)
O4 C11 C12 C17 159.5(3)
C18 C11 C12 C17 -81.4(4)
C17 C12 C13 C14 -0.7(6)
C11 C12 C13 C14 -178.2(4)
C12 C13 C14 C15 -0.8(6)
C13 C14 C15 C16 1.6(7)
C14 C15 C16 C17 -0.9(7)
C13 C12 C17 C16 1.3(6)
C11 C12 C17 C16 179.0(4)
C15 C16 C17 C12 -0.6(6)
O4 C11 C18 C19 76.6(4)
C12 C11 C18 C19 -45.0(5)
O4 C11 C18 C23 -104.1(4)
C12 C11 C18 C23 134.3(4)
C23 C18 C19 C20 0.2(6)
C11 C18 C19 C20 179.5(4)
C18 C19 C20 C21 -0.4(6)
C19 C20 C21 C22 0.1(6)
C20 C21 C22 C23 0.3(6)
C21 C22 C23 C18 -0.5(6)
C19 C18 C23 C22 0.2(6)
C11 C18 C23 C22 -179.1(4)

_cod_database_fobs_code 1557305
